data_4502821
loop_
_publ_author_name
'Bhattacharya, Suman'
'Saha, Binoy K.'

_publ_section_title
;
 Isostructurality in the Guest Free Forms and in the Clathrates of
 1,3,5-Triethyl-2,4,6-tris(4-halophenoxy)methylbenzenes
;
_journal_issue 1
_journal_name_full 'Crystal Growth &amp; Design'
_journal_page_first 169
_journal_paper_doi 10.1021/cg2009144
_journal_volume 12
_journal_year 2012
_chemical_formula_moiety 'C33 H33 F3 O3, C8 H10, 2(C4 H5)'
_chemical_formula_sum 'C49 H53 F3 O3'
_chemical_formula_weight 746.91
_chemical_name_common '1F, m-xylene'
_chemical_name_systematic
;
1,3,5-triethyl-2,4,6-tris(4-fluorophenoxy)methylbenzene, m-xylene
;
_space_group_crystal_system triclinic
_space_group_IT_number 2
_space_group_name_Hall '-P 1'
_space_group_name_H-M_alt 'P -1'
_symmetry_space_group_name_Hall '-P 1'
_symmetry_space_group_name_H-M 'P -1'
_atom_sites_solution_hydrogens geom
_atom_sites_solution_primary direct
_atom_sites_solution_secondary difmap
_audit_creation_method SHELXL-97
_cell_angle_alpha 81.270(2)
_cell_angle_beta 80.474(2)
_cell_angle_gamma 77.067(2)
_cell_formula_units_Z 4
_cell_length_a 10.4319(2)
_cell_length_b 14.5010(4)
_cell_length_c 28.8790(8)
_cell_measurement_reflns_used 14832
_cell_measurement_temperature 150.0
_cell_measurement_theta_max 29.2521
_cell_measurement_theta_min 2.7378
_cell_volume 4169.05(19)
_computing_cell_refinement
;
CrysAlisPro, Oxford Diffraction Ltd.,
Version 1.171.34.44 (release 25-10-2010 CrysAlis171 .NET)
(compiled Oct 25 2010,18:11:34)
;
_computing_data_collection
;
CrysAlisPro, Oxford Diffraction Ltd.,
Version 1.171.34.44 (release 25-10-2010 CrysAlis171 .NET)
(compiled Oct 25 2010,18:11:34)
;
_computing_data_reduction
;
CrysAlisPro, Oxford Diffraction Ltd.,
Version 1.171.34.44 (release 25-10-2010 CrysAlis171 .NET)
(compiled Oct 25 2010,18:11:34)
;
_computing_structure_refinement 'SHELXL-97 (Sheldrick, 1997)'
_computing_structure_solution 'SHELXS-97 (Sheldrick, 1990)'
_diffrn_ambient_temperature 150.0
_diffrn_detector_area_resol_mean 15.9821
_diffrn_measured_fraction_theta_full 0.997
_diffrn_measured_fraction_theta_max 0.845
_diffrn_measurement_device_type 'Xcalibur, Eos'
_diffrn_measurement_method '\w scans'
_diffrn_radiation_monochromator graphite
_diffrn_radiation_source 'Enhance (Mo) X-ray Source'
_diffrn_radiation_type 'Mo K\a'
_diffrn_radiation_wavelength 0.7107
_diffrn_reflns_av_R_equivalents 0.0697
_diffrn_reflns_av_sigmaI/netI 0.1254
_diffrn_reflns_limit_h_max 14
_diffrn_reflns_limit_h_min -13
_diffrn_reflns_limit_k_max 19
_diffrn_reflns_limit_k_min -19
_diffrn_reflns_limit_l_max 39
_diffrn_reflns_limit_l_min -36
_diffrn_reflns_number 39664
_diffrn_reflns_theta_full 25.00
_diffrn_reflns_theta_max 29.32
_diffrn_reflns_theta_min 2.74
_exptl_absorpt_coefficient_mu 0.081
_exptl_absorpt_correction_T_max 0.968
_exptl_absorpt_correction_T_min 0.962
_exptl_absorpt_correction_type multi-scan
_exptl_absorpt_process_details
;
CrysAlisPro, Oxford Diffraction Ltd.,
Version 1.171.34.44 (release 25-10-2010 CrysAlis171 .NET)
(compiled Oct 25 2010,18:11:34)
Empirical absorption correction using spherical harmonics,
 implemented in SCALE3 ABSPACK scaling algorithm.
;
_exptl_crystal_colour colorless
_exptl_crystal_density_diffrn 1.190
_exptl_crystal_density_method 'not measured'
_exptl_crystal_description block
_exptl_crystal_F_000 1592
_exptl_crystal_size_max 0.55
_exptl_crystal_size_mid 0.40
_exptl_crystal_size_min 0.40
_refine_diff_density_max 0.268
_refine_diff_density_min -0.276
_refine_diff_density_rms 0.054
_refine_ls_extinction_method none
_refine_ls_goodness_of_fit_ref 1.031
_refine_ls_hydrogen_treatment constr
_refine_ls_matrix_type full
_refine_ls_number_parameters 1005
_refine_ls_number_reflns 22837
_refine_ls_number_restraints 0
_refine_ls_restrained_S_all 1.031
_refine_ls_R_factor_all 0.1683
_refine_ls_R_factor_gt 0.0946
_refine_ls_shift/su_max 0.004
_refine_ls_shift/su_mean 0.000
_refine_ls_structure_factor_coef Fsqd
_refine_ls_weighting_details 'calc w=1/[\s^2^(Fo^2^)+(0.0294P)^2^+4.0967P] where P=(Fo^2^+2Fc^2^)/3'
_refine_ls_weighting_scheme calc
_refine_ls_wR_factor_gt 0.1541
_refine_ls_wR_factor_ref 0.1849
_reflns_number_gt 10279
_reflns_number_total 22837
_reflns_threshold_expression >2sigma(I)
_cod_data_source_file cg2009144_si_001.cif
_cod_data_source_block 1F.m-xylene
_cod_original_cell_volume 4169.06(18)
_cod_database_code 4502821

loop_
_symmetry_equiv_pos_as_xyz
'x, y, z'
'-x, -y, -z'

loop_
_atom_site_label
_atom_site_type_symbol
_atom_site_fract_x
_atom_site_fract_y
_atom_site_fract_z
_atom_site_U_iso_or_equiv
_atom_site_adp_type
_atom_site_occupancy
_atom_site_symmetry_multiplicity
_atom_site_calc_flag
_atom_site_refinement_flags
O3 O -0.10714(19) 0.34762(15) 0.63283(7) 0.0263(5) Uani 1 1 d .
O2 O -0.14981(19) 0.74417(15) 0.56968(8) 0.0284(5) Uani 1 1 d .
F1 F 0.64953(18) 0.48318(15) 0.29921(6) 0.0432(5) Uani 1 1 d .
O1 O 0.34510(18) 0.48411(16) 0.47252(7) 0.0291(5) Uani 1 1 d .
C1 C 0.1432(3) 0.4952(2) 0.52539(10) 0.0195(6) Uani 1 1 d .
C5 C 0.0447(3) 0.4487(2) 0.60537(10) 0.0202(6) Uani 1 1 d .
C4 C -0.0002(3) 0.5450(2) 0.61260(10) 0.0208(6) Uani 1 1 d .
C6 C 0.1147(3) 0.4236(2) 0.56152(10) 0.0199(6) Uani 1 1 d .
C2 C 0.1036(3) 0.5919(2) 0.53289(10) 0.0210(6) Uani 1 1 d .
C16 C 0.4159(3) 0.4817(2) 0.42806(10) 0.0228(6) Uani 1 1 d .
C14 C 0.1600(3) 0.3198(2) 0.55374(11) 0.0271(7) Uani 1 1 d .
H14A H 0.1438 0.3121 0.5225 0.032 Uiso 1 1 calc R
H14B H 0.1079 0.2821 0.5768 0.032 Uiso 1 1 calc R
C28 C -0.1568(3) 0.2774(2) 0.66289(10) 0.0247(7) Uani 1 1 d .
C17 C 0.3728(3) 0.4558(2) 0.39004(10) 0.0268(7) Uani 1 1 d .
H17 H 0.2915 0.4374 0.3938 0.032 Uiso 1 1 calc R
C9 C 0.0099(3) 0.3725(2) 0.64355(10) 0.0229(6) Uani 1 1 d .
H9A H 0.0823 0.3173 0.6441 0.027 Uiso 1 1 calc R
H9B H -0.0075 0.3958 0.6742 0.027 Uiso 1 1 calc R
C3 C 0.0319(3) 0.6159(2) 0.57678(10) 0.0200(6) Uani 1 1 d .
C19 C 0.5708(3) 0.4829(2) 0.34216(10) 0.0279(7) Uani 1 1 d .
C20 C 0.6171(3) 0.5079(2) 0.37945(11) 0.0297(7) Uani 1 1 d .
H20 H 0.6997 0.5245 0.3755 0.036 Uiso 1 1 calc R
C7 C 0.2113(3) 0.4707(2) 0.47749(10) 0.0241(7) Uani 1 1 d .
H7A H 0.2110 0.4050 0.4745 0.029 Uiso 1 1 calc R
H7B H 0.1651 0.5115 0.4530 0.029 Uiso 1 1 calc R
C12 C -0.0815(3) 0.5712(2) 0.65907(10) 0.0263(7) Uani 1 1 d .
H12A H -0.1366 0.5247 0.6710 0.032 Uiso 1 1 calc R
H12B H -0.1398 0.6328 0.6535 0.032 Uiso 1 1 calc R
F3 F -0.3247(3) 0.06712(17) 0.74494(9) 0.0749(8) Uani 1 1 d .
C29 C -0.1032(3) 0.2311(2) 0.70296(11) 0.0305(7) Uani 1 1 d .
H29 H -0.0294 0.2473 0.7113 0.037 Uiso 1 1 calc R
C8 C -0.0189(3) 0.7187(2) 0.58397(11) 0.0245(7) Uani 1 1 d .
H8A H -0.0234 0.7272 0.6169 0.029 Uiso 1 1 calc R
H8B H 0.0388 0.7580 0.5648 0.029 Uiso 1 1 calc R
C21 C 0.5383(3) 0.5076(2) 0.42278(11) 0.0276(7) Uani 1 1 d .
H21 H 0.5670 0.5248 0.4484 0.033 Uiso 1 1 calc R
C22 C -0.2175(3) 0.8367(2) 0.57185(11) 0.0273(7) Uani 1 1 d .
F2 F -0.4415(2) 1.10724(16) 0.57445(11) 0.0808(9) Uani 1 1 d .
C10 C 0.1358(3) 0.6701(2) 0.49428(11) 0.0275(7) Uani 1 1 d .
H10A H 0.0628 0.7248 0.4958 0.033 Uiso 1 1 calc R
H10B H 0.1435 0.6477 0.4638 0.033 Uiso 1 1 calc R
C18 C 0.4515(3) 0.4575(2) 0.34627(11) 0.0291(7) Uani 1 1 d .
H18 H 0.4229 0.4415 0.3202 0.035 Uiso 1 1 calc R
C33 C -0.2671(3) 0.2538(2) 0.65044(12) 0.0342(8) Uani 1 1 d .
H33 H -0.3030 0.2856 0.6236 0.041 Uiso 1 1 calc R
C30 C -0.1610(4) 0.1598(2) 0.73080(12) 0.0378(8) Uani 1 1 d .
H30 H -0.1269 0.1281 0.7580 0.045 Uiso 1 1 calc R
C92 C 0.2019(4) 0.9111(3) 0.58994(14) 0.0433(9) Uani 1 1 d .
H92 H 0.2505 0.8946 0.5613 0.052 Uiso 1 1 calc R
C23 C -0.3454(3) 0.8565(3) 0.56037(13) 0.0411(9) Uani 1 1 d .
H23 H -0.3801 0.8085 0.5521 0.049 Uiso 1 1 calc R
C13 C 0.0039(3) 0.5753(3) 0.69658(11) 0.0376(8) Uani 1 1 d .
H13A H 0.0506 0.6265 0.6867 0.056 Uiso 1 1 calc R
H13B H 0.0667 0.5161 0.7005 0.056 Uiso 1 1 calc R
H13C H -0.0518 0.5857 0.7260 0.056 Uiso 1 1 calc R
C27 C -0.1659(3) 0.9074(2) 0.58484(11) 0.0316(7) Uani 1 1 d .
H27 H -0.0807 0.8935 0.5932 0.038 Uiso 1 1 calc R
C15 C 0.3073(3) 0.2820(2) 0.55792(13) 0.0408(9) Uani 1 1 d .
H15A H 0.3599 0.3152 0.5333 0.061 Uiso 1 1 calc R
H15B H 0.3298 0.2151 0.5548 0.061 Uiso 1 1 calc R
H15C H 0.3248 0.2920 0.5882 0.061 Uiso 1 1 calc R
C93 C 0.1196(4) 1.0003(3) 0.59155(13) 0.0415(9) Uani 1 1 d .
C11 C 0.2639(3) 0.7015(3) 0.49782(12) 0.0396(9) Uani 1 1 d .
H11A H 0.2785 0.7510 0.4726 0.059 Uiso 1 1 calc R
H11B H 0.3371 0.6482 0.4954 0.059 Uiso 1 1 calc R
H11C H 0.2564 0.7251 0.5277 0.059 Uiso 1 1 calc R
C32 C -0.3236(4) 0.1828(3) 0.67800(14) 0.0451(10) Uani 1 1 d .
H32 H -0.3974 0.1660 0.6700 0.054 Uiso 1 1 calc R
C31 C -0.2682(4) 0.1376(3) 0.71743(13) 0.0447(10) Uani 1 1 d .
C26 C -0.2419(3) 0.9993(2) 0.58536(13) 0.0413(9) Uani 1 1 d .
H26 H -0.2080 1.0479 0.5934 0.050 Uiso 1 1 calc R
C94 C 0.0497(4) 1.0227(3) 0.63467(15) 0.0491(10) Uani 1 1 d .
H94 H -0.0059 1.0823 0.6365 0.059 Uiso 1 1 calc R
C91 C 0.2131(4) 0.8456(3) 0.63051(15) 0.0470(10) Uani 1 1 d .
C24 C -0.4212(4) 0.9475(3) 0.56118(15) 0.0528(11) Uani 1 1 d .
H24 H -0.5070 0.9618 0.5533 0.063 Uiso 1 1 calc R
C25 C -0.3668(4) 1.0162(3) 0.57388(15) 0.0515(11) Uani 1 1 d .
C95 C 0.0602(4) 0.9590(3) 0.67509(15) 0.0573(11) Uani 1 1 d .
H95 H 0.0124 0.9758 0.7038 0.069 Uiso 1 1 calc R
C96 C 0.1413(4) 0.8710(3) 0.67279(15) 0.0563(11) Uani 1 1 d .
H96 H 0.1480 0.8279 0.7001 0.068 Uiso 1 1 calc R
C98 C 0.1036(5) 1.0692(3) 0.54724(15) 0.0715(14) Uani 1 1 d .
H98A H 0.1895 1.0778 0.5315 0.107 Uiso 1 1 calc R
H98B H 0.0513 1.1294 0.5554 0.107 Uiso 1 1 calc R
H98C H 0.0600 1.0444 0.5266 0.107 Uiso 1 1 calc R
C97 C 0.3003(5) 0.7485(3) 0.62874(19) 0.0838(17) Uani 1 1 d .
H97A H 0.2581 0.7091 0.6148 0.126 Uiso 1 1 calc R
H97B H 0.3147 0.7203 0.6602 0.126 Uiso 1 1 calc R
H97C H 0.3840 0.7538 0.6100 0.126 Uiso 1 1 calc R
O6 O 0.4491(2) 0.83829(15) 0.13006(7) 0.0292(5) Uani 1 1 d .
O5 O 0.3654(2) 1.25279(15) 0.07366(8) 0.0333(5) Uani 1 1 d .
O4 O 0.84809(19) 0.98298(17) -0.03878(8) 0.0341(5) Uani 1 1 d .
F6 F 0.2739(2) 0.55061(16) 0.25162(8) 0.0623(7) Uani 1 1 d .
C37 C 0.5303(3) 1.0433(2) 0.10891(10) 0.0223(6) Uani 1 1 d .
C38 C 0.5833(3) 0.9504(2) 0.09758(10) 0.0228(6) Uani 1 1 d .
C39 C 0.6425(3) 0.9342(2) 0.05130(11) 0.0241(7) Uani 1 1 d .
F4 F 1.1433(2) 0.88175(17) -0.20487(8) 0.0632(7) Uani 1 1 d .
C61 C 0.4126(3) 0.7647(2) 0.16198(10) 0.0243(7) Uani 1 1 d .
C49 C 0.9162(3) 0.9604(2) -0.08166(11) 0.0278(7) Uani 1 1 d .
C36 C 0.5469(3) 1.1208(2) 0.07457(10) 0.0231(6) Uani 1 1 d .
C34 C 0.6513(3) 1.0127(2) 0.01676(10) 0.0223(6) Uani 1 1 d .
F5 F 0.0853(2) 1.61376(16) 0.09693(10) 0.0717(8) Uani 1 1 d .
C35 C 0.6050(3) 1.1060(2) 0.02811(10) 0.0249(7) Uani 1 1 d .
C45 C 0.4548(3) 1.0591(2) 0.15758(10) 0.0270(7) Uani 1 1 d .
H45A H 0.4097 1.0067 0.1691 0.032 Uiso 1 1 calc R
H45B H 0.3873 1.1170 0.1547 0.032 Uiso 1 1 calc R
C41 C 0.4964(3) 1.2206(2) 0.08691(11) 0.0280(7) Uani 1 1 d .
H41A H 0.4934 1.2217 0.1206 0.034 Uiso 1 1 calc R
H41B H 0.5546 1.2618 0.0700 0.034 Uiso 1 1 calc R
C42 C 0.5690(3) 0.8674(2) 0.13477(11) 0.0273(7) Uani 1 1 d .
H42A H 0.6449 0.8154 0.1302 0.033 Uiso 1 1 calc R
H42B H 0.5635 0.8861 0.1660 0.033 Uiso 1 1 calc R
C66 C 0.4816(3) 0.7188(2) 0.19868(11) 0.0309(7) Uani 1 1 d .
H66 H 0.5591 0.7361 0.2030 0.037 Uiso 1 1 calc R
C47 C 0.6952(3) 0.8333(2) 0.03941(12) 0.0345(8) Uani 1 1 d .
H47A H 0.6796 0.8303 0.0075 0.041 Uiso 1 1 calc R
H47B H 0.6453 0.7913 0.0607 0.041 Uiso 1 1 calc R
C62 C 0.2989(3) 0.7380(2) 0.15499(11) 0.0317(7) Uani 1 1 d .
H62 H 0.2539 0.7686 0.1299 0.038 Uiso 1 1 calc R
C40 C 0.7065(3) 0.9966(2) -0.03361(11) 0.0285(7) Uani 1 1 d .
H40A H 0.6813 0.9409 -0.0413 0.034 Uiso 1 1 calc R
H40B H 0.6710 1.0512 -0.0550 0.034 Uiso 1 1 calc R
C65 C 0.4334(3) 0.6464(2) 0.22898(12) 0.0385(8) Uani 1 1 d .
H65 H 0.4777 0.6152 0.2542 0.046 Uiso 1 1 calc R
C46 C 0.5407(3) 1.0672(3) 0.19419(11) 0.0348(8) Uani 1 1 d .
H46A H 0.5781 1.1231 0.1849 0.052 Uiso 1 1 calc R
H46B H 0.6109 1.0118 0.1962 0.052 Uiso 1 1 calc R
H46C H 0.4871 1.0718 0.2245 0.052 Uiso 1 1 calc R
C55 C 0.3023(3) 1.3447(2) 0.08013(11) 0.0296(7) Uani 1 1 d .
C64 C 0.3209(4) 0.6216(2) 0.22147(13) 0.0397(9) Uani 1 1 d .
C54 C 0.8561(3) 0.9631(2) -0.12142(11) 0.0336(8) Uani 1 1 d .
H54 H 0.7645 0.9824 -0.1202 0.040 Uiso 1 1 calc R
C63 C 0.2517(3) 0.6660(3) 0.18518(12) 0.0373(8) Uani 1 1 d .
H63 H 0.1747 0.6480 0.1809 0.045 Uiso 1 1 calc R
C44 C 0.7556(3) 1.2136(2) -0.01822(12) 0.0392(9) Uani 1 1 d .
H44A H 0.7566 1.2680 -0.0417 0.059 Uiso 1 1 calc R
H44B H 0.8191 1.1599 -0.0293 0.059 Uiso 1 1 calc R
H44C H 0.7782 1.2274 0.0105 0.059 Uiso 1 1 calc R
C56 C 0.3599(3) 1.4100(2) 0.09477(12) 0.0347(8) Uani 1 1 d .
H56 H 0.4473 1.3934 0.1010 0.042 Uiso 1 1 calc R
C43 C 0.6176(3) 1.1905(2) -0.00891(11) 0.0309(7) Uani 1 1 d .
H43A H 0.5538 1.2459 0.0012 0.037 Uiso 1 1 calc R
H43B H 0.5951 1.1776 -0.0383 0.037 Uiso 1 1 calc R
C57 C 0.2855(4) 1.5015(3) 0.10009(13) 0.0436(9) Uani 1 1 d .
H57 H 0.3225 1.5465 0.1100 0.052 Uiso 1 1 calc R
C50 C 1.0529(3) 0.9342(2) -0.08374(12) 0.0365(8) Uani 1 1 d .
H50 H 1.0931 0.9347 -0.0574 0.044 Uiso 1 1 calc R
C60 C 0.1723(3) 1.3697(3) 0.07048(13) 0.0401(9) Uani 1 1 d .
H60 H 0.1340 1.3253 0.0606 0.048 Uiso 1 1 calc R
C58 C 0.1588(4) 1.5236(3) 0.09065(14) 0.0466(10) Uani 1 1 d .
C53 C 0.9340(4) 0.9368(3) -0.16302(12) 0.0399(9) Uani 1 1 d .
H53 H 0.8952 0.9380 -0.1899 0.048 Uiso 1 1 calc R
C52 C 1.0673(4) 0.9092(3) -0.16394(13) 0.0411(9) Uani 1 1 d .
C48 C 0.8428(4) 0.7962(3) 0.04273(15) 0.0503(10) Uani 1 1 d .
H48A H 0.8934 0.8369 0.0216 0.075 Uiso 1 1 calc R
H48B H 0.8690 0.7326 0.0341 0.075 Uiso 1 1 calc R
H48C H 0.8589 0.7958 0.0746 0.075 Uiso 1 1 calc R
C51 C 1.1293(3) 0.9071(3) -0.12529(13) 0.0431(9) Uani 1 1 d .
H51 H 1.2210 0.8879 -0.1270 0.052 Uiso 1 1 calc R
C76 C 0.3352(4) 0.2996(3) 0.22300(14) 0.0510(11) Uani 1 1 d .
H76 H 0.3326 0.3441 0.1962 0.061 Uiso 1 1 calc R
C59 C 0.0999(4) 1.4607(3) 0.07565(14) 0.0468(10) Uani 1 1 d .
H59 H 0.0129 1.4786 0.0690 0.056 Uiso 1 1 calc R
C78 C 0.2367(4) 0.1875(3) 0.27694(17) 0.0610(13) Uani 1 1 d .
H78 H 0.1681 0.1547 0.2870 0.073 Uiso 1 1 calc R
C77 C 0.2331(4) 0.2522(3) 0.23621(15) 0.0515(11) Uani 1 1 d .
C75 C 0.4420(4) 0.2846(3) 0.24765(16) 0.0562(12) Uani 1 1 d .
C80 C 0.4429(5) 0.2188(4) 0.28811(15) 0.0651(13) Uani 1 1 d .
H80 H 0.5136 0.2070 0.3055 0.078 Uiso 1 1 calc R
C82 C 0.1220(5) 0.2697(4) 0.2071(2) 0.0926(19) Uani 1 1 d .
H82A H 0.0938 0.3370 0.1986 0.139 Uiso 1 1 calc R
H82B H 0.0490 0.2443 0.2251 0.139 Uiso 1 1 calc R
H82C H 0.1521 0.2389 0.1789 0.139 Uiso 1 1 calc R
C79 C 0.3419(5) 0.1718(3) 0.30251(15) 0.0676(14) Uani 1 1 d .
H79 H 0.3435 0.1285 0.3298 0.081 Uiso 1 1 calc R
C81 C 0.5554(5) 0.3346(4) 0.2295(2) 0.111(2) Uani 1 1 d .
H81A H 0.6121 0.3027 0.2045 0.167 Uiso 1 1 calc R
H81B H 0.6052 0.3336 0.2547 0.167 Uiso 1 1 calc R
H81C H 0.5211 0.3994 0.2176 0.167 Uiso 1 1 calc R
C84 C 0.8014(3) 0.8729(3) 0.24112(15) 0.0456(10) Uani 1 1 d .
H84 H 0.8154 0.9349 0.2336 0.055 Uiso 1 1 calc R
C83 C 0.8590(4) 0.8074(3) 0.20954(15) 0.0480(10) Uani 1 1 d .
C85 C 0.7234(4) 0.8502(3) 0.28363(16) 0.0531(11) Uani 1 1 d .
C88 C 0.8405(4) 0.7147(3) 0.22164(18) 0.0598(12) Uani 1 1 d .
H88 H 0.8793 0.6689 0.2014 0.072 Uiso 1 1 calc R
C86 C 0.7055(4) 0.7561(4) 0.29404(17) 0.0632(13) Uani 1 1 d .
H86 H 0.6531 0.7380 0.3218 0.076 Uiso 1 1 calc R
C89 C 0.9376(4) 0.8361(3) 0.16359(16) 0.0613(12) Uani 1 1 d .
H89A H 0.8831 0.8868 0.1458 0.092 Uiso 1 1 calc R
H89B H 0.9666 0.7824 0.1459 0.092 Uiso 1 1 calc R
H89C H 1.0134 0.8574 0.1695 0.092 Uiso 1 1 calc R
C87 C 0.7652(4) 0.6903(3) 0.26344(19) 0.0648(14) Uani 1 1 d .
H87 H 0.7542 0.6277 0.2713 0.078 Uiso 1 1 calc R
C68 C 0.7034(4) 0.5188(3) 0.11765(13) 0.0408(9) Uani 1 1 d .
H68 H 0.6665 0.5769 0.1291 0.049 Uiso 1 1 calc R
C67 C 0.6798(3) 0.5058(3) 0.07374(13) 0.0384(8) Uani 1 1 d .
C69 C 0.7805(4) 0.4481(3) 0.14547(13) 0.0400(9) Uani 1 1 d .
C70 C 0.8329(4) 0.3612(3) 0.12794(14) 0.0435(9) Uani 1 1 d .
H70 H 0.8834 0.3121 0.1459 0.052 Uiso 1 1 calc R
C72 C 0.7362(4) 0.4199(3) 0.05674(14) 0.0448(9) Uani 1 1 d .
H72 H 0.7244 0.4106 0.0267 0.054 Uiso 1 1 calc R
C71 C 0.8102(4) 0.3477(3) 0.08419(14) 0.0473(10) Uani 1 1 d .
H71 H 0.8451 0.2892 0.0729 0.057 Uiso 1 1 calc R
C74 C 0.8093(4) 0.4665(3) 0.19239(14) 0.0623(12) Uani 1 1 d .
H74A H 0.8913 0.4884 0.1879 0.093 Uiso 1 1 calc R
H74B H 0.8164 0.4086 0.2138 0.093 Uiso 1 1 calc R
H74C H 0.7386 0.5141 0.2054 0.093 Uiso 1 1 calc R
C73 C 0.5974(4) 0.5852(3) 0.04461(15) 0.0587(12) Uani 1 1 d .
H73A H 0.5368 0.6262 0.0652 0.088 Uiso 1 1 calc R
H73B H 0.5484 0.5586 0.0265 0.088 Uiso 1 1 calc R
H73C H 0.6547 0.6212 0.0236 0.088 Uiso 1 1 calc R
C90 C 0.6591(5) 0.9241(4) 0.31576(17) 0.0786(15) Uani 1 1 d .
H90A H 0.7131 0.9709 0.3127 0.118 Uiso 1 1 calc R
H90B H 0.6497 0.8945 0.3479 0.118 Uiso 1 1 calc R
H90C H 0.5731 0.9545 0.3073 0.118 Uiso 1 1 calc R

loop_
_atom_site_aniso_label
_atom_site_aniso_U_11
_atom_site_aniso_U_22
_atom_site_aniso_U_33
_atom_site_aniso_U_23
_atom_site_aniso_U_13
_atom_site_aniso_U_12
O3 0.0203(11) 0.0318(12) 0.0289(12) 0.0036(9) -0.0069(9) -0.0120(9)
O2 0.0225(11) 0.0252(12) 0.0401(13) -0.0082(10) -0.0106(10) -0.0024(9)
F1 0.0372(11) 0.0640(14) 0.0282(10) -0.0097(10) 0.0106(9) -0.0180(10)
O1 0.0155(10) 0.0545(15) 0.0208(11) -0.0112(10) -0.0005(8) -0.0117(10)
C1 0.0117(13) 0.0255(16) 0.0225(15) -0.0051(12) -0.0033(11) -0.0041(12)
C5 0.0119(13) 0.0248(16) 0.0257(16) -0.0043(12) -0.0042(11) -0.0056(12)
C4 0.0148(14) 0.0285(17) 0.0224(15) -0.0071(13) -0.0034(11) -0.0082(12)
C6 0.0120(13) 0.0238(16) 0.0254(15) -0.0052(12) -0.0031(11) -0.0047(11)
C2 0.0168(14) 0.0264(16) 0.0220(15) -0.0034(12) -0.0049(11) -0.0072(12)
C16 0.0166(14) 0.0316(17) 0.0202(15) -0.0093(13) 0.0002(12) -0.0029(13)
C14 0.0261(16) 0.0210(16) 0.0339(18) -0.0081(13) -0.0024(13) -0.0024(13)
C28 0.0250(16) 0.0207(16) 0.0274(16) -0.0036(13) 0.0016(13) -0.0058(13)
C17 0.0179(15) 0.0381(19) 0.0267(17) -0.0082(14) -0.0026(12) -0.0081(13)
C9 0.0173(14) 0.0256(16) 0.0273(16) -0.0042(13) -0.0038(12) -0.0066(12)
C3 0.0146(14) 0.0219(15) 0.0260(16) -0.0071(12) -0.0043(11) -0.0050(12)
C19 0.0238(16) 0.0349(19) 0.0229(16) -0.0042(14) 0.0044(13) -0.0064(14)
C20 0.0212(16) 0.040(2) 0.0308(17) -0.0080(15) 0.0034(13) -0.0136(14)
C7 0.0148(14) 0.0341(18) 0.0250(16) -0.0073(13) -0.0008(12) -0.0073(13)
C12 0.0200(15) 0.0322(18) 0.0264(16) -0.0064(14) -0.0022(12) -0.0034(13)
F3 0.099(2) 0.0588(17) 0.0690(17) 0.0086(13) 0.0163(15) -0.0514(15)
C29 0.0378(19) 0.0260(18) 0.0288(17) -0.0050(14) 0.0015(14) -0.0119(14)
C8 0.0176(15) 0.0249(16) 0.0331(17) -0.0065(13) -0.0065(13) -0.0046(12)
C21 0.0204(15) 0.0399(19) 0.0266(16) -0.0101(14) -0.0032(12) -0.0106(14)
C22 0.0243(16) 0.0289(18) 0.0276(17) -0.0030(14) -0.0025(13) -0.0040(14)
F2 0.0544(16) 0.0394(14) 0.131(3) -0.0028(15) -0.0088(15) 0.0188(12)
C10 0.0301(17) 0.0268(17) 0.0254(16) 0.0007(13) -0.0033(13) -0.0082(14)
C18 0.0271(17) 0.039(2) 0.0229(16) -0.0101(14) -0.0017(13) -0.0076(15)
C33 0.0277(17) 0.036(2) 0.041(2) -0.0010(16) -0.0045(15) -0.0134(15)
C30 0.055(2) 0.0242(18) 0.0335(19) -0.0018(15) 0.0018(17) -0.0126(17)
C92 0.039(2) 0.041(2) 0.055(2) -0.0195(19) -0.0052(18) -0.0118(18)
C23 0.0276(18) 0.044(2) 0.053(2) -0.0067(18) -0.0113(16) -0.0044(16)
C13 0.0347(19) 0.049(2) 0.0299(18) -0.0149(16) -0.0073(15) -0.0007(17)
C27 0.0260(17) 0.0270(18) 0.039(2) -0.0062(15) -0.0019(14) 0.0010(14)
C15 0.035(2) 0.032(2) 0.054(2) -0.0103(17) -0.0127(17) 0.0064(16)
C93 0.047(2) 0.034(2) 0.049(2) -0.0059(18) -0.0080(18) -0.0184(18)
C11 0.040(2) 0.039(2) 0.044(2) -0.0041(17) 0.0030(16) -0.0222(17)
C32 0.039(2) 0.047(2) 0.055(2) -0.011(2) 0.0048(18) -0.0267(19)
C31 0.059(3) 0.034(2) 0.042(2) -0.0037(17) 0.0154(19) -0.0265(19)
C26 0.035(2) 0.0265(19) 0.058(2) -0.0049(17) -0.0019(17) -0.0011(15)
C94 0.049(2) 0.038(2) 0.063(3) -0.018(2) -0.011(2) -0.0051(18)
C91 0.044(2) 0.034(2) 0.069(3) -0.010(2) -0.024(2) -0.0079(18)
C24 0.0228(19) 0.055(3) 0.074(3) -0.002(2) -0.0131(19) 0.0070(18)
C25 0.044(2) 0.030(2) 0.069(3) 0.0000(19) -0.003(2) 0.0099(18)
C95 0.059(3) 0.064(3) 0.049(3) -0.014(2) 0.000(2) -0.015(2)
C96 0.070(3) 0.047(3) 0.054(3) -0.003(2) -0.018(2) -0.013(2)
C98 0.110(4) 0.046(3) 0.065(3) 0.009(2) -0.016(3) -0.036(3)
C97 0.083(4) 0.058(3) 0.116(5) -0.030(3) -0.056(3) 0.019(3)
O6 0.0259(11) 0.0309(13) 0.0317(12) 0.0059(10) -0.0081(9) -0.0112(10)
O5 0.0256(12) 0.0272(12) 0.0480(15) -0.0128(11) -0.0069(10) -0.0005(10)
O4 0.0173(11) 0.0542(15) 0.0309(12) -0.0141(11) -0.0006(9) -0.0035(10)
F6 0.0715(16) 0.0482(14) 0.0634(15) 0.0183(12) -0.0004(12) -0.0272(12)
C37 0.0171(14) 0.0263(16) 0.0244(16) -0.0038(13) -0.0048(12) -0.0046(12)
C38 0.0165(14) 0.0253(16) 0.0274(16) -0.0004(13) -0.0061(12) -0.0057(12)
C39 0.0177(15) 0.0248(16) 0.0305(17) -0.0050(13) -0.0085(12) -0.0009(12)
F4 0.0559(15) 0.0754(17) 0.0490(14) -0.0193(12) 0.0268(11) -0.0109(13)
C61 0.0257(16) 0.0206(16) 0.0248(16) -0.0016(12) -0.0009(12) -0.0036(13)
C49 0.0246(16) 0.0296(18) 0.0280(17) -0.0078(14) 0.0029(13) -0.0051(14)
C36 0.0172(14) 0.0252(16) 0.0267(16) -0.0042(13) -0.0065(12) -0.0007(12)
C34 0.0163(14) 0.0275(17) 0.0239(15) -0.0042(13) -0.0065(12) -0.0029(12)
F5 0.0616(16) 0.0328(13) 0.107(2) -0.0137(13) 0.0035(14) 0.0108(11)
C35 0.0202(15) 0.0277(17) 0.0271(17) -0.0016(13) -0.0061(12) -0.0046(13)
C45 0.0209(15) 0.0313(18) 0.0274(17) -0.0041(14) -0.0005(13) -0.0040(13)
C41 0.0243(16) 0.0276(17) 0.0332(18) -0.0045(14) -0.0069(13) -0.0046(13)
C42 0.0248(16) 0.0248(17) 0.0333(18) 0.0012(14) -0.0100(13) -0.0058(13)
C66 0.0294(17) 0.0274(18) 0.0349(19) 0.0021(14) -0.0072(14) -0.0054(14)
C47 0.0373(19) 0.0312(19) 0.0348(19) -0.0094(15) -0.0080(15) -0.0010(15)
C62 0.0331(18) 0.0351(19) 0.0281(17) -0.0038(14) -0.0039(14) -0.0097(15)
C40 0.0220(16) 0.0369(19) 0.0273(17) -0.0080(14) -0.0041(13) -0.0040(14)
C65 0.043(2) 0.034(2) 0.035(2) 0.0070(15) -0.0075(16) -0.0049(16)
C46 0.0318(18) 0.045(2) 0.0286(18) -0.0086(15) -0.0014(14) -0.0086(16)
C55 0.0306(18) 0.0240(17) 0.0308(18) -0.0045(14) 0.0022(14) -0.0028(14)
C64 0.044(2) 0.0287(19) 0.041(2) 0.0020(16) 0.0077(17) -0.0092(16)
C54 0.0263(17) 0.043(2) 0.0332(19) -0.0113(16) 0.0008(14) -0.0096(15)
C63 0.037(2) 0.041(2) 0.036(2) -0.0044(16) -0.0008(16) -0.0163(17)
C44 0.048(2) 0.035(2) 0.037(2) 0.0013(16) -0.0043(16) -0.0190(17)
C56 0.0340(19) 0.0301(19) 0.038(2) -0.0081(15) -0.0006(15) -0.0040(15)
C43 0.0336(18) 0.0303(18) 0.0278(17) 0.0008(14) -0.0072(14) -0.0054(15)
C57 0.048(2) 0.0276(19) 0.053(2) -0.0114(17) 0.0033(18) -0.0067(17)
C50 0.0241(17) 0.045(2) 0.0355(19) 0.0030(16) -0.0020(14) -0.0029(15)
C60 0.0304(19) 0.035(2) 0.052(2) -0.0057(17) -0.0009(16) -0.0043(16)
C58 0.048(2) 0.026(2) 0.056(3) -0.0041(17) 0.0088(19) -0.0002(17)
C53 0.043(2) 0.049(2) 0.0318(19) -0.0108(17) 0.0029(16) -0.0187(18)
C52 0.040(2) 0.041(2) 0.037(2) -0.0085(17) 0.0156(17) -0.0099(17)
C48 0.040(2) 0.039(2) 0.063(3) -0.0076(19) -0.0088(19) 0.0105(18)
C51 0.0246(18) 0.049(2) 0.045(2) 0.0021(18) 0.0081(16) -0.0001(16)
C76 0.073(3) 0.037(2) 0.041(2) -0.0124(18) 0.009(2) -0.014(2)
C59 0.032(2) 0.038(2) 0.062(3) -0.0016(19) 0.0002(18) 0.0020(17)
C78 0.054(3) 0.053(3) 0.072(3) -0.022(2) 0.028(2) -0.021(2)
C77 0.049(2) 0.053(3) 0.056(3) -0.030(2) 0.003(2) -0.007(2)
C75 0.058(3) 0.065(3) 0.054(3) -0.033(2) 0.013(2) -0.028(2)
C80 0.068(3) 0.085(4) 0.043(3) -0.027(2) -0.005(2) -0.005(3)
C82 0.068(3) 0.101(4) 0.117(5) -0.063(4) -0.033(3) 0.012(3)
C79 0.078(3) 0.070(3) 0.042(3) -0.004(2) 0.018(2) -0.006(3)
C81 0.099(4) 0.131(5) 0.125(5) -0.078(4) 0.051(4) -0.077(4)
C84 0.035(2) 0.036(2) 0.069(3) 0.006(2) -0.0250(19) -0.0090(17)
C83 0.040(2) 0.038(2) 0.070(3) 0.002(2) -0.029(2) -0.0072(18)
C85 0.037(2) 0.061(3) 0.067(3) 0.008(2) -0.030(2) -0.016(2)
C88 0.048(2) 0.043(3) 0.097(4) 0.003(2) -0.037(2) -0.013(2)
C86 0.047(3) 0.074(3) 0.074(3) 0.025(3) -0.036(2) -0.027(2)
C89 0.056(3) 0.056(3) 0.075(3) -0.012(2) -0.015(2) -0.010(2)
C87 0.057(3) 0.044(3) 0.103(4) 0.019(3) -0.047(3) -0.022(2)
C68 0.047(2) 0.031(2) 0.042(2) -0.0094(16) 0.0037(17) -0.0065(17)
C67 0.039(2) 0.034(2) 0.043(2) -0.0034(16) -0.0002(16) -0.0146(16)
C69 0.043(2) 0.041(2) 0.038(2) -0.0054(17) 0.0010(16) -0.0152(17)
C70 0.046(2) 0.034(2) 0.052(2) -0.0032(18) -0.0108(18) -0.0094(17)
C72 0.056(2) 0.040(2) 0.044(2) -0.0119(18) -0.0088(19) -0.0158(19)
C71 0.054(2) 0.033(2) 0.058(3) -0.0154(19) -0.013(2) -0.0058(18)
C74 0.068(3) 0.074(3) 0.048(3) -0.020(2) -0.001(2) -0.017(3)
C73 0.068(3) 0.042(2) 0.062(3) 0.009(2) -0.014(2) -0.009(2)
C90 0.059(3) 0.105(4) 0.078(4) -0.017(3) -0.005(3) -0.028(3)

loop_
_atom_type_symbol
_atom_type_description
_atom_type_scat_dispersion_real
_atom_type_scat_dispersion_imag
_atom_type_scat_source
C C 0.0033 0.0016 'International Tables Vol C Tables 4.2.6.8 and 6.1.1.4'
H H 0.0000 0.0000 'International Tables Vol C Tables 4.2.6.8 and 6.1.1.4'
O O 0.0106 0.0060 'International Tables Vol C Tables 4.2.6.8 and 6.1.1.4'
F F 0.0171 0.0103 'International Tables Vol C Tables 4.2.6.8 and 6.1.1.4'

loop_
_geom_angle_atom_site_label_1
_geom_angle_atom_site_label_2
_geom_angle_atom_site_label_3
_geom_angle
C28 O3 C9 117.2(2)
C22 O2 C8 117.6(2)
C16 O1 C7 116.6(2)
C6 C1 C2 120.4(2)
C6 C1 C7 120.7(3)
C2 C1 C7 118.9(3)
C4 C5 C6 120.5(3)
C4 C5 C9 119.6(2)
C6 C5 C9 119.8(3)
C3 C4 C5 119.4(2)
C3 C4 C12 120.6(3)
C5 C4 C12 120.0(3)
C1 C6 C5 119.6(3)
C1 C6 C14 120.3(2)
C5 C6 C14 120.1(3)
C1 C2 C3 119.2(3)
C1 C2 C10 120.9(2)
C3 C2 C10 119.9(3)
O1 C16 C17 124.3(2)
O1 C16 C21 115.4(2)
C17 C16 C21 120.3(3)
C6 C14 C15 112.7(3)
O3 C28 C29 124.1(3)
O3 C28 C33 115.3(3)
C29 C28 C33 120.6(3)
C16 C17 C18 119.7(3)
O3 C9 C5 106.7(2)
C4 C3 C2 120.8(3)
C4 C3 C8 119.4(2)
C2 C3 C8 119.7(3)
C18 C19 F1 118.9(3)
C18 C19 C20 122.9(3)
F1 C19 C20 118.2(3)
C19 C20 C21 118.4(3)
O1 C7 C1 108.2(2)
C4 C12 C13 113.0(2)
C28 C29 C30 119.3(3)
O2 C8 C3 106.0(2)
C20 C21 C16 120.0(3)
O2 C22 C27 124.1(3)
O2 C22 C23 115.5(3)
C27 C22 C23 120.4(3)
C2 C10 C11 113.5(3)
C19 C18 C17 118.8(3)
C32 C33 C28 119.8(3)
C31 C30 C29 118.7(3)
C93 C92 C91 121.2(4)
C24 C23 C22 120.0(3)
C22 C27 C26 119.7(3)
C94 C93 C92 117.9(4)
C94 C93 C98 121.1(4)
C92 C93 C98 120.9(4)
C31 C32 C33 118.4(3)
C30 C31 C32 123.1(3)
C30 C31 F3 118.5(4)
C32 C31 F3 118.4(3)
C25 C26 C27 118.4(3)
C95 C94 C93 121.6(4)
C96 C91 C92 118.9(4)
C96 C91 C97 119.8(4)
C92 C91 C97 121.3(4)
C25 C24 C23 118.2(3)
C26 C25 C24 123.3(3)
C26 C25 F2 118.1(4)
C24 C25 F2 118.6(4)
C96 C95 C94 119.7(4)
C95 C96 C91 120.7(4)
C61 O6 C42 117.5(2)
C55 O5 C41 117.4(2)
C49 O4 C40 116.8(2)
C38 C37 C36 119.2(3)
C38 C37 C45 120.1(3)
C36 C37 C45 120.7(3)
C37 C38 C39 120.8(3)
C37 C38 C42 119.2(3)
C39 C38 C42 119.9(3)
C34 C39 C38 119.0(3)
C34 C39 C47 121.1(3)
C38 C39 C47 120.0(3)
O6 C61 C62 115.0(3)
O6 C61 C66 124.4(3)
C62 C61 C66 120.6(3)
O4 C49 C50 115.7(3)
O4 C49 C54 123.9(3)
C50 C49 C54 120.4(3)
C37 C36 C35 120.7(3)
C37 C36 C41 119.7(3)
C35 C36 C41 119.5(3)
C35 C34 C39 120.9(3)
C35 C34 C40 119.4(3)
C39 C34 C40 119.7(3)
C34 C35 C36 119.3(3)
C34 C35 C43 120.8(3)
C36 C35 C43 119.9(3)
C37 C45 C46 114.6(2)
O5 C41 C36 107.7(2)
O6 C42 C38 107.1(2)
C61 C66 C65 118.9(3)
C39 C47 C48 114.4(3)
C63 C62 C61 120.2(3)
O4 C40 C34 108.7(2)
C64 C65 C66 119.4(3)
O5 C55 C56 124.4(3)
O5 C55 C60 115.1(3)
C56 C55 C60 120.4(3)
C65 C64 F6 119.0(3)
C65 C64 C63 122.4(3)
F6 C64 C63 118.6(3)
C49 C54 C53 119.4(3)
C64 C63 C62 118.5(3)
C55 C56 C57 119.1(3)
C35 C43 C44 113.7(3)
C58 C57 C56 119.1(3)
C51 C50 C49 119.6(3)
C59 C60 C55 119.8(3)
C57 C58 C59 122.9(3)
C57 C58 F5 118.6(4)
C59 C58 F5 118.5(4)
C52 C53 C54 119.2(3)
C53 C52 F4 118.9(3)
C53 C52 C51 122.6(3)
F4 C52 C51 118.6(3)
C52 C51 C50 118.8(3)
C77 C76 C75 123.0(4)
C58 C59 C60 118.6(4)
C79 C78 C77 120.2(4)
C76 C77 C78 118.0(4)
C76 C77 C82 120.4(5)
C78 C77 C82 121.7(4)
C76 C75 C80 117.5(4)
C76 C75 C81 120.3(5)
C80 C75 C81 122.1(5)
C79 C80 C75 120.8(5)
C80 C79 C78 120.5(5)
C83 C84 C85 123.0(4)
C88 C83 C84 118.1(4)
C88 C83 C89 120.9(4)
C84 C83 C89 121.1(4)
C84 C85 C86 117.0(4)
C84 C85 C90 121.1(4)
C86 C85 C90 121.9(4)
C87 C88 C83 120.0(5)
C87 C86 C85 120.2(4)
C88 C87 C86 121.7(4)
C67 C68 C69 122.4(3)
C68 C67 C72 118.5(4)
C68 C67 C73 120.4(3)
C72 C67 C73 121.1(4)
C70 C69 C68 117.8(3)
C70 C69 C74 121.3(4)
C68 C69 C74 120.9(3)
C71 C70 C69 120.2(4)
C67 C72 C71 120.3(4)
C70 C71 C72 120.8(4)

loop_
_geom_bond_atom_site_label_1
_geom_bond_atom_site_label_2
_geom_bond_distance
O3 C28 1.371(3)
O3 C9 1.439(3)
O2 C22 1.375(4)
O2 C8 1.444(3)
F1 C19 1.369(3)
O1 C16 1.372(3)
O1 C7 1.433(3)
C1 C6 1.401(4)
C1 C2 1.410(4)
C1 C7 1.502(4)
C5 C4 1.405(4)
C5 C6 1.409(4)
C5 C9 1.499(4)
C4 C3 1.399(4)
C4 C12 1.516(4)
C6 C14 1.513(4)
C2 C3 1.410(4)
C2 C10 1.518(4)
C16 C17 1.384(4)
C16 C21 1.387(4)
C14 C15 1.530(4)
C28 C29 1.383(4)
C28 C33 1.386(4)
C17 C18 1.389(4)
C3 C8 1.500(4)
C19 C18 1.358(4)
C19 C20 1.376(4)
C20 C21 1.379(4)
C12 C13 1.527(4)
F3 C31 1.375(4)
C29 C30 1.394(4)
C22 C27 1.382(4)
C22 C23 1.385(4)
F2 C25 1.376(4)
C10 C11 1.528(4)
C33 C32 1.381(4)
C30 C31 1.358(5)
C92 C93 1.386(5)
C92 C91 1.395(5)
C23 C24 1.379(5)
C27 C26 1.391(4)
C93 C94 1.380(5)
C93 C98 1.508(5)
C32 C31 1.372(5)
C26 C25 1.357(5)
C94 C95 1.377(6)
C91 C96 1.378(5)
C91 C97 1.499(5)
C24 C25 1.373(5)
C95 C96 1.368(6)
O6 C61 1.379(3)
O6 C42 1.439(3)
O5 C55 1.373(3)
O5 C41 1.437(3)
O4 C49 1.368(3)
O4 C40 1.431(3)
F6 C64 1.368(4)
C37 C38 1.402(4)
C37 C36 1.403(4)
C37 C45 1.516(4)
C38 C39 1.407(4)
C38 C42 1.503(4)
C39 C34 1.404(4)
C39 C47 1.514(4)
F4 C52 1.370(4)
C61 C62 1.380(4)
C61 C66 1.382(4)
C49 C50 1.385(4)
C49 C54 1.388(4)
C36 C35 1.405(4)
C36 C41 1.501(4)
C34 C35 1.401(4)
C34 C40 1.506(4)
F5 C58 1.380(4)
C35 C43 1.512(4)
C45 C46 1.528(4)
C66 C65 1.390(4)
C47 C48 1.527(5)
C62 C63 1.380(4)
C65 C64 1.361(5)
C55 C56 1.378(4)
C55 C60 1.386(4)
C64 C63 1.368(5)
C54 C53 1.388(4)
C44 C43 1.523(4)
C56 C57 1.395(4)
C57 C58 1.351(5)
C50 C51 1.384(4)
C60 C59 1.382(5)
C58 C59 1.363(5)
C53 C52 1.355(5)
C52 C51 1.373(5)
C76 C77 1.366(5)
C76 C75 1.379(6)
C78 C79 1.380(6)
C78 C77 1.388(6)
C77 C82 1.496(6)
C75 C80 1.392(6)
C75 C81 1.504(6)
C80 C79 1.357(6)
C84 C83 1.386(5)
C84 C85 1.395(5)
C83 C88 1.385(5)
C83 C89 1.493(5)
C85 C86 1.400(6)
C85 C90 1.495(6)
C88 C87 1.371(6)
C86 C87 1.373(6)
C68 C67 1.379(5)
C68 C69 1.392(5)
C67 C72 1.379(5)
C67 C73 1.507(5)
C69 C70 1.392(5)
C69 C74 1.509(5)
C70 C71 1.373(5)
C72 C71 1.382(5)
